data_4302848
loop_
_publ_author_name
'Roxanne M. Jenkins'
'Michael L. Singleton'
'Elky Almaraz'
'Joseph H. Reibenspies'
'Marcetta Y. Darensbourg'

_publ_section_title
;
Imidazole-Containing (N3S)-NiII Complexes Relating to Nickel Containing
Biomolecules
;
_journal_name_full 'Inorganic Chemistry'
_journal_page_first 7280
_journal_page_last 7293
_journal_paper_doi 10.1021/ic900778k
_journal_volume 48
_journal_year 2009
_chemical_formula_sum 'C14 H29 Cl N4 Ni O S'
_chemical_formula_weight 395.63
_chemical_name_systematic
;                                                                              
 ?                                                                             
;
_space_group_IT_number 33
_symmetry_cell_setting orthorhombic
_symmetry_space_group_name_Hall 'P 2c -2n'
_symmetry_space_group_name_H-M 'P n a 21'
_atom_sites_solution_hydrogens geom
_atom_sites_solution_primary direct
_atom_sites_solution_secondary difmap
_audit_creation_method SHELXL-97
_cell_angle_alpha 90.00
_cell_angle_beta 90.00
_cell_angle_gamma 90.00
_cell_formula_units_Z 4
_cell_length_a 9.954(3)
_cell_length_b 21.542(8)
_cell_length_c 9.090(3)
_cell_measurement_temperature 110(2)
_cell_volume 1949.2(11)
_computing_cell_refinement 'Bruker SMART'
_computing_data_collection 'Bruker SMART'
_computing_data_reduction 'Bruker SAINT'
_computing_molecular_graphics 'Bruker SHELXTL'
_computing_publication_material 'Bruker SHELXTL'
_computing_structure_refinement 'SHELXL-97 (Sheldrick, 1997)'
_computing_structure_solution 'SHELXS-97 (Sheldrick, 1990)'
_diffrn_ambient_temperature 110(2)
_diffrn_measured_fraction_theta_full 0.936
_diffrn_measured_fraction_theta_max 0.936
_diffrn_measurement_device_type 'CCD area detector'
_diffrn_measurement_method 'phi and omega scans'
_diffrn_radiation_monochromator graphite
_diffrn_radiation_source 'fine-focus sealed tube'
_diffrn_radiation_type MoK\a
_diffrn_radiation_wavelength 0.71073
_diffrn_reflns_av_R_equivalents 0.0956
_diffrn_reflns_av_sigmaI/netI 0.2065
_diffrn_reflns_limit_h_max 7
_diffrn_reflns_limit_h_min -11
_diffrn_reflns_limit_k_max 24
_diffrn_reflns_limit_k_min -25
_diffrn_reflns_limit_l_max 10
_diffrn_reflns_limit_l_min -6
_diffrn_reflns_number 4018
_diffrn_reflns_theta_full 25.00
_diffrn_reflns_theta_max 25.00
_diffrn_reflns_theta_min 2.43
_exptl_absorpt_coefficient_mu 1.246
_exptl_absorpt_correction_T_max 0.8856
_exptl_absorpt_correction_T_min 0.7063
_exptl_absorpt_correction_type multi-scan
_exptl_absorpt_process_details sadabs
_exptl_crystal_colour 'colorless '
_exptl_crystal_density_diffrn 1.348
_exptl_crystal_density_method 'not measured'
_exptl_crystal_description 'needle    '
_exptl_crystal_F_000 840
_exptl_crystal_size_max 0.30
_exptl_crystal_size_mid 0.10
_exptl_crystal_size_min 0.10
_refine_diff_density_max 0.858
_refine_diff_density_min -0.577
_refine_diff_density_rms 0.114
_refine_ls_abs_structure_details 'Flack H D (1983), Acta Cryst. A39, 876-881'
_refine_ls_abs_structure_Flack 0.00(4)
_refine_ls_extinction_method none
_refine_ls_goodness_of_fit_ref 1.020
_refine_ls_hydrogen_treatment constr
_refine_ls_matrix_type full
_refine_ls_number_parameters 207
_refine_ls_number_reflns 2350
_refine_ls_number_restraints 192
_refine_ls_restrained_S_all 1.024
_refine_ls_R_factor_all 0.1162
_refine_ls_R_factor_gt 0.0634
_refine_ls_shift/su_max 0.009
_refine_ls_shift/su_mean 0.001
_refine_ls_structure_factor_coef Fsqd
_refine_ls_weighting_details
; calc                                                                         
 [0.00000+1.00000exp(1.90(sin\q/\l)^2^)]/                                      
   [\s^2^(Fo^2^)+0.0000+0.0000*P+(0.0000P)^2^+0.0000sin\q/\l]                  
 where P = 0.33333Fo^2^ + 0.66667Fc^2^                                         
;
_refine_ls_weighting_scheme calc
_refine_ls_wR_factor_gt 0.1046
_refine_ls_wR_factor_ref 0.1205
_reflns_number_gt 1330
_reflns_number_total 2350
_reflns_threshold_expression >2sigma(I)
_cod_data_source_file ic900778k_si_002_3.cif
_cod_data_source_block 1imid
_cod_depositor_comments
;
The following automatic conversions were performed:
'_symmetry_cell_setting' value 'Orthorhombic' changed to 'orthorhombic'
according to '/home/saulius/struct/CIF-dictionaries/cif_core.dic'
dictionary named 'cif_core.dic' version 2.4.1 from 2010-06-29.

Automatic conversion script
Id: cif_fix_enum 1527 2010-12-29 10:47:43Z saulius 
;
_cod_original_cell_volume 1949.3(11)
_cod_database_code 4302848

loop_
_symmetry_equiv_pos_as_xyz
'x, y, z'
'-x, -y, z+1/2'
'x+1/2, -y+1/2, z'
'-x+1/2, y+1/2, z+1/2'

loop_
_atom_site_label
_atom_site_type_symbol
_atom_site_fract_x
_atom_site_fract_y
_atom_site_fract_z
_atom_site_U_iso_or_equiv
_atom_site_adp_type
_atom_site_occupancy
_atom_site_symmetry_multiplicity
_atom_site_calc_flag
_atom_site_refinement_flags
_atom_site_disorder_assembly
_atom_site_disorder_group
Ni1 Ni 0.52535(10) 0.32448(5) -0.0023(2) 0.0175(3) Uani 1 1 d U . .
Cl1 Cl 0.2655(2) 0.07177(11) -0.3315(3) 0.0271(6) Uani 1 1 d . . .
N1 N 0.5163(10) 0.3810(4) 0.1575(12) 0.0419(15) Uani 1 1 d U . .
C1 C 0.7347(11) 0.3310(6) 0.2423(12) 0.0366(19) Uani 1 1 d U . .
S1 S 0.6747(2) 0.27098(13) 0.1121(3) 0.0218(6) Uani 1 1 d U . .
N2 N 0.4021(10) 0.3846(5) -0.0887(13) 0.0490(18) Uani 1 1 d U . .
C2 C 0.6058(11) 0.3654(6) 0.2834(14) 0.0377(17) Uani 1 1 d U . .
H2A H 0.5547 0.3396 0.3540 0.045 Uiso 1 1 calc R . .
H2B H 0.6305 0.4044 0.3345 0.045 Uiso 1 1 calc R . .
N3 N 0.5204(8) 0.2663(4) -0.1575(10) 0.0196(14) Uani 1 1 d U . .
C3 C 0.3686(11) 0.3733(6) 0.2173(12) 0.049(2) Uani 1 1 d DU . .
H3A H 0.3525 0.3291 0.2414 0.058 Uiso 1 1 calc R . .
H3B H 0.3584 0.3976 0.3090 0.058 Uiso 1 1 calc R . .
N4 N 0.4649(8) 0.1813(4) -0.2796(9) 0.0257(15) Uani 1 1 d U . .
H4C H 0.4262 0.1458 -0.3019 0.031 Uiso 1 1 calc R . .
C4 C 0.2630(13) 0.3950(6) 0.1046(10) 0.054(2) Uani 1 1 d DU . .
H4A H 0.2636 0.4409 0.1049 0.065 Uiso 1 1 calc R . .
H4B H 0.1739 0.3819 0.1417 0.065 Uiso 1 1 calc R . .
C5 C 0.2729(13) 0.3737(7) -0.0579(10) 0.055(2) Uani 1 1 d DU . .
H5A H 0.2509 0.3291 -0.0684 0.066 Uiso 1 1 calc R . .
H5B H 0.2128 0.3983 -0.1221 0.066 Uiso 1 1 calc R . .
C6 C 0.5119(13) 0.4464(6) 0.0955(16) 0.0489(19) Uani 1 1 d U . .
H6A H 0.6022 0.4654 0.1028 0.059 Uiso 1 1 calc R . .
H6B H 0.4489 0.4719 0.1543 0.059 Uiso 1 1 calc R . .
C7 C 0.4644(13) 0.4461(6) -0.0738(16) 0.049(2) Uani 1 1 d U . .
H7A H 0.3987 0.4796 -0.0935 0.059 Uiso 1 1 calc R . .
H7B H 0.5418 0.4507 -0.1413 0.059 Uiso 1 1 calc R . .
C8 C 0.3991(14) 0.3852(7) -0.2672(15) 0.059(3) Uani 1 1 d U . .
H8A H 0.3351 0.4166 -0.3012 0.089 Uiso 1 1 calc R . .
H8B H 0.3715 0.3443 -0.3033 0.089 Uiso 1 1 calc R . .
H8C H 0.4889 0.3950 -0.3048 0.089 Uiso 1 1 calc R . .
C9 C 0.8296(12) 0.3779(6) 0.1522(15) 0.053(3) Uani 1 1 d U . .
H9A H 0.8611 0.4109 0.2179 0.079 Uiso 1 1 calc R . .
H9B H 0.7787 0.3962 0.0708 0.079 Uiso 1 1 calc R . .
H9C H 0.9070 0.3552 0.1131 0.079 Uiso 1 1 calc R . .
C10 C 0.8007(11) 0.3077(7) 0.3652(14) 0.050(3) Uani 1 1 d U . .
H10A H 0.8286 0.3421 0.4286 0.075 Uiso 1 1 calc R . .
H10B H 0.8800 0.2842 0.3338 0.075 Uiso 1 1 calc R . .
H10C H 0.7400 0.2802 0.4197 0.075 Uiso 1 1 calc R . .
C11 C 0.5948(10) 0.2621(5) -0.2842(12) 0.0263(17) Uani 1 1 d U . .
H11A H 0.6599 0.2919 -0.3133 0.032 Uiso 1 1 calc R . .
C12 C 0.5659(10) 0.2120(5) -0.3610(13) 0.0309(18) Uani 1 1 d U . .
H12A H 0.6047 0.1993 -0.4516 0.037 Uiso 1 1 calc R . .
C13 C 0.4400(9) 0.2164(5) -0.1630(12) 0.0222(16) Uani 1 1 d U . .
H13A H 0.3730 0.2073 -0.0917 0.027 Uiso 1 1 calc R . .
O1_1 O 0.4391(18) -0.0231(10) -0.061(2) 0.032(3) Uani 0.371(12) 1 d PDU A -1
H1_1 H 0.3986 0.0017 -0.1186 0.048 Uiso 0.371(12) 1 d PR A -1
C1_1 C 0.316(2) -0.0710(13) -0.005(4) 0.032(3) Uani 0.371(12) 1 d PDU A -1
H1A_1 H 0.3531 -0.1015 0.0640 0.048 Uiso 0.371(12) 1 calc PR A -1
H1B_1 H 0.2785 -0.0927 -0.0905 0.048 Uiso 0.371(12) 1 calc PR A -1
H1C_1 H 0.2456 -0.0469 0.0434 0.048 Uiso 0.371(12) 1 calc PR A -1
O1_2 O 0.5084(12) 0.0060(6) -0.0884(15) 0.033(3) Uani 0.629(12) 1 d PDU A -2
H2_2 H 0.4512 0.0219 -0.1467 0.049 Uiso 0.629(12) 1 d PR A -2
C1_2 C 0.3810(17) -0.0416(9) -0.042(2) 0.033(3) Uani 0.629(12) 1 d PDU A -2
H1A_2 H 0.4154 -0.0687 0.0325 0.049 Uiso 0.629(12) 1 d PR A -2
H1B_2 H 0.3092 -0.0170 -0.0027 0.049 Uiso 0.629(12) 1 d PR A -2
H1C_2 H 0.3479 -0.0659 -0.1232 0.049 Uiso 0.629(12) 1 d PR A -2

loop_
_atom_site_aniso_label
_atom_site_aniso_U_11
_atom_site_aniso_U_22
_atom_site_aniso_U_33
_atom_site_aniso_U_23
_atom_site_aniso_U_13
_atom_site_aniso_U_12
Ni1 0.0167(5) 0.0128(5) 0.0231(6) 0.0001(8) 0.0014(8) -0.0021(6)
Cl1 0.0251(13) 0.0175(13) 0.0388(16) -0.0001(14) -0.0017(13) -0.0036(12)
N1 0.049(3) 0.031(3) 0.045(3) -0.018(3) 0.008(3) 0.011(3)
C1 0.030(4) 0.048(4) 0.031(4) -0.022(3) 0.004(3) -0.007(3)
S1 0.0237(13) 0.0203(14) 0.0214(15) -0.0023(13) -0.0049(12) -0.0005(11)
N2 0.041(4) 0.039(3) 0.068(4) -0.004(3) -0.011(3) 0.018(3)
C2 0.041(4) 0.036(4) 0.036(4) -0.022(3) 0.007(3) -0.003(3)
N3 0.018(3) 0.020(3) 0.020(3) -0.001(2) -0.007(3) -0.007(3)
C3 0.051(4) 0.038(4) 0.056(4) -0.017(4) 0.008(3) 0.020(4)
N4 0.027(3) 0.027(3) 0.023(4) -0.008(3) -0.005(3) -0.007(3)
C4 0.058(4) 0.034(5) 0.070(5) -0.013(5) 0.001(4) 0.023(5)
C5 0.043(4) 0.048(5) 0.073(5) -0.002(5) -0.012(4) 0.020(4)
C6 0.052(4) 0.032(3) 0.063(4) -0.017(3) 0.006(4) 0.014(3)
C7 0.046(4) 0.032(3) 0.069(4) -0.002(3) 0.002(4) 0.022(3)
C8 0.064(7) 0.050(7) 0.064(5) 0.017(5) -0.018(5) 0.014(6)
C9 0.054(6) 0.058(6) 0.047(7) -0.034(5) 0.020(5) -0.028(5)
C10 0.046(6) 0.072(7) 0.031(5) -0.031(5) -0.006(4) 0.012(5)
C11 0.026(4) 0.031(4) 0.022(4) -0.007(3) -0.006(3) -0.010(3)
C12 0.032(4) 0.034(4) 0.027(4) -0.010(3) -0.004(3) -0.012(3)
C13 0.023(3) 0.022(3) 0.022(4) -0.005(3) -0.007(3) -0.004(3)
O1_1 0.024(6) 0.034(6) 0.038(6) -0.003(5) -0.022(6) -0.011(5)
C1_1 0.024(6) 0.034(6) 0.038(6) -0.003(5) -0.022(6) -0.011(5)
O1_2 0.027(5) 0.031(5) 0.040(5) -0.003(4) -0.015(4) -0.009(4)
C1_2 0.027(5) 0.031(5) 0.040(5) -0.003(4) -0.015(4) -0.009(4)

loop_
_atom_type_symbol
_atom_type_description
_atom_type_scat_dispersion_real
_atom_type_scat_dispersion_imag
_atom_type_scat_source
C C 0.0033 0.0016 'International Tables Vol C Tables 4.2.6.8 and 6.1.1.4'
H H 0.0000 0.0000 'International Tables Vol C Tables 4.2.6.8 and 6.1.1.4'
N N 0.0061 0.0033 'International Tables Vol C Tables 4.2.6.8 and 6.1.1.4'
S S 0.1246 0.1234 'International Tables Vol C Tables 4.2.6.8 and 6.1.1.4'
Ni Ni 0.3393 1.1124 'International Tables Vol C Tables 4.2.6.8 and 6.1.1.4'
Cl Cl 0.1484 0.1585 'International Tables Vol C Tables 4.2.6.8 and 6.1.1.4'
O O 0.0106 0.0060 'International Tables Vol C Tables 4.2.6.8 and 6.1.1.4'

loop_
_geom_angle_atom_site_label_1
_geom_angle_atom_site_label_2
_geom_angle_atom_site_label_3
_geom_angle
_geom_angle_site_symmetry_1
_geom_angle_site_symmetry_3
_geom_angle_publ_flag
N3 Ni1 N1 175.5(4) . . ?
N3 Ni1 N2 97.1(4) . . ?
N1 Ni1 N2 81.5(5) . . ?
N3 Ni1 S1 91.4(3) . . ?
N1 Ni1 S1 90.4(3) . . ?
N2 Ni1 S1 170.6(4) . . ?
C2 N1 C6 120.8(10) . . ?
C2 N1 C3 105.6(9) . . ?
C6 N1 C3 101.5(9) . . ?
C2 N1 Ni1 114.5(7) . . ?
C6 N1 Ni1 108.2(8) . . ?
C3 N1 Ni1 103.9(7) . . ?
C10 C1 C2 112.1(10) . . ?
C10 C1 C9 111.0(10) . . ?
C2 C1 C9 108.3(10) . . ?
C10 C1 S1 114.4(10) . . ?
C2 C1 S1 103.0(7) . . ?
C9 C1 S1 107.6(8) . . ?
C1 S1 Ni1 99.1(4) . . ?
C5 N2 C7 123.0(11) . . ?
C5 N2 C8 101.1(9) . . ?
C7 N2 C8 95.3(10) . . ?
C5 N2 Ni1 113.8(10) . . ?
C7 N2 Ni1 107.3(8) . . ?
C8 N2 Ni1 114.8(8) . . ?
N1 C2 C1 115.0(10) . . ?
N1 C2 H2A 108.5 . . ?
C1 C2 H2A 108.5 . . ?
N1 C2 H2B 108.5 . . ?
C1 C2 H2B 108.5 . . ?
H2A C2 H2B 107.5 . . ?
C13 N3 C11 103.7(9) . . ?
C13 N3 Ni1 125.1(7) . . ?
C11 N3 Ni1 131.1(7) . . ?
C4 C3 N1 112.0(10) . . ?
C4 C3 H3A 109.2 . . ?
N1 C3 H3A 109.2 . . ?
C4 C3 H3B 109.2 . . ?
N1 C3 H3B 109.2 . . ?
H3A C3 H3B 107.9 . . ?
C13 N4 C12 106.5(9) . . ?
C13 N4 H4C 126.7 . . ?
C12 N4 H4C 126.7 . . ?
C3 C4 C5 120.0(10) . . ?
C3 C4 H4A 107.3 . . ?
C5 C4 H4A 107.3 . . ?
C3 C4 H4B 107.3 . . ?
C5 C4 H4B 107.3 . . ?
H4A C4 H4B 106.9 . . ?
N2 C5 C4 102.1(11) . . ?
N2 C5 H5A 111.4 . . ?
C4 C5 H5A 111.4 . . ?
N2 C5 H5B 111.4 . . ?
C4 C5 H5B 111.4 . . ?
H5A C5 H5B 109.2 . . ?
N1 C6 C7 111.1(11) . . ?
N1 C6 H6A 109.4 . . ?
C7 C6 H6A 109.4 . . ?
N1 C6 H6B 109.4 . . ?
C7 C6 H6B 109.4 . . ?
H6A C6 H6B 108.0 . . ?
N2 C7 C6 102.5(12) . . ?
N2 C7 H7A 111.3 . . ?
C6 C7 H7A 111.3 . . ?
N2 C7 H7B 111.3 . . ?
C6 C7 H7B 111.3 . . ?
H7A C7 H7B 109.2 . . ?
N2 C8 H8A 109.5 . . ?
N2 C8 H8B 109.5 . . ?
H8A C8 H8B 109.5 . . ?
N2 C8 H8C 109.5 . . ?
H8A C8 H8C 109.5 . . ?
H8B C8 H8C 109.5 . . ?
C1 C9 H9A 109.5 . . ?
C1 C9 H9B 109.5 . . ?
H9A C9 H9B 109.5 . . ?
C1 C9 H9C 109.5 . . ?
H9A C9 H9C 109.5 . . ?
H9B C9 H9C 109.5 . . ?
C1 C10 H10A 109.5 . . ?
C1 C10 H10B 109.5 . . ?
H10A C10 H10B 109.5 . . ?
C1 C10 H10C 109.5 . . ?
H10A C10 H10C 109.5 . . ?
H10B C10 H10C 109.5 . . ?
C12 C11 N3 112.5(10) . . ?
C12 C11 H11A 123.8 . . ?
N3 C11 H11A 123.8 . . ?
C11 C12 N4 105.2(10) . . ?
C11 C12 H12A 127.4 . . ?
N4 C12 H12A 127.4 . . ?
N4 C13 N3 112.0(9) . . ?
N4 C13 H13A 124.0 . . ?
N3 C13 H13A 124.0 . . ?
C1_1 O1_1 H1_1 103.1 . . ?
C1_1 O1_1 H2_2 137.3 . . ?
H1_1 O1_1 H2_2 34.3 . . ?
C1_1 O1_1 H1A_2 38.5 . . ?
H1_1 O1_1 H1A_2 141.2 . . ?
H2_2 O1_1 H1A_2 174.7 . . ?
C1_1 O1_1 H1B_2 43.3 . . ?
H1_1 O1_1 H1B_2 74.7 . . ?
H2_2 O1_1 H1B_2 104.5 . . ?
H1A_2 O1_1 H1B_2 70.2 . . ?
C1_1 O1_1 H1C_2 41.5 . . ?
H1_1 O1_1 H1C_2 81.8 . . ?
H2_2 O1_1 H1C_2 108.6 . . ?
H1A_2 O1_1 H1C_2 70.0 . . ?
H1B_2 O1_1 H1C_2 67.7 . . ?
O1_1 C1_1 H1A_1 109.5 . . ?
O1_1 C1_1 H1B_1 109.5 . . ?
H1A_1 C1_1 H1B_1 109.5 . . ?
O1_1 C1_1 H1C_1 109.5 . . ?
H1A_1 C1_1 H1C_1 109.5 . . ?
H1B_1 C1_1 H1C_1 109.5 . . ?
O1_1 C1_1 H1A_2 51.8 . . ?
H1A_1 C1_1 H1A_2 58.0 . . ?
H1B_1 C1_1 H1A_2 130.2 . . ?
H1C_1 C1_1 H1A_2 120.3 . . ?
O1_1 C1_1 H1B_2 55.7 . . ?
H1A_1 C1_1 H1B_2 132.7 . . ?
H1B_1 C1_1 H1B_2 117.8 . . ?
H1C_1 C1_1 H1B_2 54.5 . . ?
H1A_2 C1_1 H1B_2 90.1 . . ?
O1_1 C1_1 H1C_2 56.4 . . ?
H1A_1 C1_1 H1C_2 125.1 . . ?
H1B_1 C1_1 H1C_2 53.0 . . ?
H1C_1 C1_1 H1C_2 125.4 . . ?
H1A_2 C1_1 H1C_2 92.5 . . ?
H1B_2 C1_1 H1C_2 86.4 . . ?
C1_2 O1_2 H1_1 44.1 . . ?
C1_2 O1_2 H2_2 84.0 . . ?
H1_1 O1_2 H2_2 40.0 . . ?
O1_2 C1_2 H1_1 42.1 . . ?
O1_2 C1_2 H1A_2 106.1 . . ?
H1_1 C1_2 H1A_2 148.0 . . ?
O1_2 C1_2 H1B_2 108.5 . . ?
H1_1 C1_2 H1B_2 84.0 . . ?
H1A_2 C1_2 H1B_2 109.5 . . ?
O1_2 C1_2 H1C_2 113.7 . . ?
H1_1 C1_2 H1C_2 91.9 . . ?
H1A_2 C1_2 H1C_2 109.5 . . ?
H1B_2 C1_2 H1C_2 109.5 . . ?

loop_
_geom_bond_atom_site_label_1
_geom_bond_atom_site_label_2
_geom_bond_distance
_geom_bond_site_symmetry_2
_geom_bond_publ_flag
Ni1 N3 1.888(9) . ?
Ni1 N1 1.897(10) . ?
Ni1 N2 1.949(10) . ?
Ni1 S1 2.149(3) . ?
N1 C2 1.489(15) . ?
N1 C6 1.517(17) . ?
N1 C3 1.577(14) . ?
C1 C10 1.390(17) . ?
C1 C2 1.528(15) . ?
C1 C9 1.607(16) . ?
C1 S1 1.852(12) . ?
N2 C5 1.337(16) . ?
N2 C7 1.468(17) . ?
N2 C8 1.623(17) . ?
C2 H2A 0.9900 . ?
C2 H2B 0.9900 . ?
N3 C13 1.342(12) . ?
N3 C11 1.372(13) . ?
C3 C4 1.541(5) . ?
C3 H3A 0.9900 . ?
C3 H3B 0.9900 . ?
N4 C13 1.326(13) . ?
N4 C12 1.413(13) . ?
N4 H4C 0.8800 . ?
C4 C5 1.550(5) . ?
C4 H4A 0.9900 . ?
C4 H4B 0.9900 . ?
C5 H5A 0.9900 . ?
C5 H5B 0.9900 . ?
C6 C7 1.611(17) . ?
C6 H6A 0.9900 . ?
C6 H6B 0.9900 . ?
C7 H7A 0.9900 . ?
C7 H7B 0.9900 . ?
C8 H8A 0.9800 . ?
C8 H8B 0.9800 . ?
C8 H8C 0.9800 . ?
C9 H9A 0.9800 . ?
C9 H9B 0.9800 . ?
C9 H9C 0.9800 . ?
C10 H10A 0.9800 . ?
C10 H10B 0.9800 . ?
C10 H10C 0.9800 . ?
C11 C12 1.316(14) . ?
C11 H11A 0.9500 . ?
C12 H12A 0.9500 . ?
C13 H13A 0.9500 . ?
O1_1 C1_1 1.679(19) . ?
O1_1 H1_1 0.8500 . ?
O1_1 H2_2 1.2502 . ?
O1_1 H1A_2 1.3193 . ?
O1_1 H1B_2 1.4037 . ?
O1_1 H1C_2 1.4122 . ?
C1_1 H1A_1 0.9800 . ?
C1_1 H1B_1 0.9800 . ?
C1_1 H1C_1 0.9800 . ?
C1_1 H1A_2 1.0457 . ?
C1_1 H1B_2 1.1661 . ?
C1_1 H1C_2 1.1234 . ?
O1_2 C1_2 1.684(19) . ?
O1_2 H1_1 1.1309 . ?
O1_2 H2_2 0.8500 . ?
C1_2 H1_1 1.1741 . ?
C1_2 H1A_2 0.9600 . ?
C1_2 H1B_2 0.9600 . ?
C1_2 H1C_2 0.9600 . ?

loop_
_geom_torsion_atom_site_label_1
_geom_torsion_atom_site_label_2
_geom_torsion_atom_site_label_3
_geom_torsion_atom_site_label_4
_geom_torsion
_geom_torsion_site_symmetry_1
_geom_torsion_site_symmetry_2
_geom_torsion_site_symmetry_3
_geom_torsion_site_symmetry_4
_geom_torsion_publ_flag
N3 Ni1 N1 C2 112(5) . . . . ?
N2 Ni1 N1 C2 -176.2(9) . . . . ?
S1 Ni1 N1 C2 -1.0(8) . . . . ?
N3 Ni1 N1 C6 -110(6) . . . . ?
N2 Ni1 N1 C6 -38.2(8) . . . . ?
S1 Ni1 N1 C6 137.1(7) . . . . ?
N3 Ni1 N1 C3 -3(6) . . . . ?
N2 Ni1 N1 C3 69.1(7) . . . . ?
S1 Ni1 N1 C3 -115.6(7) . . . . ?
C10 C1 S1 Ni1 159.9(8) . . . . ?
C2 C1 S1 Ni1 38.1(8) . . . . ?
C9 C1 S1 Ni1 -76.2(8) . . . . ?
N3 Ni1 S1 C1 163.4(5) . . . . ?
N1 Ni1 S1 C1 -20.8(5) . . . . ?
N2 Ni1 S1 C1 9(2) . . . . ?
N3 Ni1 N2 C5 87.8(9) . . . . ?
N1 Ni1 N2 C5 -87.9(9) . . . . ?
S1 Ni1 N2 C5 -119(2) . . . . ?
N3 Ni1 N2 C7 -132.6(9) . . . . ?
N1 Ni1 N2 C7 51.7(9) . . . . ?
S1 Ni1 N2 C7 21(3) . . . . ?
N3 Ni1 N2 C8 -28.1(10) . . . . ?
N1 Ni1 N2 C8 156.2(10) . . . . ?
S1 Ni1 N2 C8 126(2) . . . . ?
C6 N1 C2 C1 -102.4(13) . . . . ?
C3 N1 C2 C1 143.6(11) . . . . ?
Ni1 N1 C2 C1 29.9(13) . . . . ?
C10 C1 C2 N1 -168.7(11) . . . . ?
C9 C1 C2 N1 68.6(12) . . . . ?
S1 C1 C2 N1 -45.2(12) . . . . ?
N1 Ni1 N3 C13 -24(6) . . . . ?
N2 Ni1 N3 C13 -95.0(9) . . . . ?
S1 Ni1 N3 C13 89.1(8) . . . . ?
N1 Ni1 N3 C11 159(5) . . . . ?
N2 Ni1 N3 C11 87.3(10) . . . . ?
S1 Ni1 N3 C11 -88.6(9) . . . . ?
C2 N1 C3 C4 173.5(10) . . . . ?
C6 N1 C3 C4 46.7(13) . . . . ?
Ni1 N1 C3 C4 -65.6(11) . . . . ?
N1 C3 C4 C5 47.3(17) . . . . ?
C7 N2 C5 C4 -57.4(15) . . . . ?
C8 N2 C5 C4 -161.3(9) . . . . ?
Ni1 N2 C5 C4 75.0(11) . . . . ?
C3 C4 C5 N2 -47.8(17) . . . . ?
C2 N1 C6 C7 154.9(10) . . . . ?
C3 N1 C6 C7 -89.0(11) . . . . ?
Ni1 N1 C6 C7 20.0(12) . . . . ?
C5 N2 C7 C6 87.6(14) . . . . ?
C8 N2 C7 C6 -165.5(9) . . . . ?
Ni1 N2 C7 C6 -47.4(11) . . . . ?
N1 C6 C7 N2 17.7(13) . . . . ?
C13 N3 C11 C12 -1.9(12) . . . . ?
Ni1 N3 C11 C12 176.1(8) . . . . ?
N3 C11 C12 N4 0.3(12) . . . . ?
C13 N4 C12 C11 1.4(11) . . . . ?
C12 N4 C13 N3 -2.7(11) . . . . ?
C11 N3 C13 N4 2.9(11) . . . . ?
Ni1 N3 C13 N4 -175.3(7) . . . . ?
